data_4084099
loop_
_publ_author_name
'Schulz, Ji\<r\'i'
'Uhl\'ik, Filip'
'Speck, J. Matth\"aus'
'C\'isa\<rov\'a, Ivana'
'Lang, Heinrich'
'\<St\<epni\<cka, Petr'

_publ_section_title
;
 Synthesis, Crystal Structures, and Electrochemical Behavior of Fe--Ru
 Heterobimetallic Complexes with Bridged Metallocene Units
;
_journal_issue 18
_journal_name_full Organometallics
_journal_page_first 5020
_journal_paper_doi 10.1021/om500505n
_journal_volume 33
_journal_year 2014
_chemical_formula_moiety 'C43 H36 Fe2 N Ru, F6 P, C H Cl3'
_chemical_formula_sum 'C44 H37 Cl3 F6 Fe2 N P Ru'
_chemical_formula_weight 1043.84
_chemical_name_systematic
; 
 ? 
;
_space_group_IT_number 2
_symmetry_cell_setting triclinic
_symmetry_space_group_name_Hall '-P 1'
_symmetry_space_group_name_H-M 'P -1'
_atom_sites_solution_hydrogens geom
_atom_sites_solution_primary direct
_atom_sites_solution_secondary difmap
_audit_creation_method SHELXL-97
_cell_angle_alpha 66.0760(10)
_cell_angle_beta 76.6420(10)
_cell_angle_gamma 89.8910(10)
_cell_formula_units_Z 4
_cell_length_a 13.8536(5)
_cell_length_b 17.8020(5)
_cell_length_c 18.9458(5)
_cell_measurement_reflns_used 9570
_cell_measurement_temperature 150(2)
_cell_measurement_theta_max 27.49
_cell_measurement_theta_min 2.22
_cell_volume 4133.3(2)
_computing_cell_refinement 'Bruker SAINT'
_computing_data_collection 'Bruker APEX2'
_computing_data_reduction 'Bruker SAINT'
_computing_molecular_graphics 'PLATON (Spek, 2003)'
_computing_publication_material 'PLATON (Spek, 2003)'
_computing_structure_refinement 'SHELXL-97 (Sheldrick, 2008)'
_computing_structure_solution 'SHELXS-97 (Sheldrick, 2008)'
_diffrn_ambient_temperature 150(2)
_diffrn_measured_fraction_theta_full 0.999
_diffrn_measured_fraction_theta_max 0.999
_diffrn_measurement_device_type 'Bruker APEX-II CCD'
_diffrn_measurement_method '\f and \w scans'
_diffrn_radiation_monochromator graphite
_diffrn_radiation_source 'fine-focus sealed tube'
_diffrn_radiation_type MoK\a
_diffrn_radiation_wavelength 0.71073
_diffrn_reflns_av_R_equivalents 0.0261
_diffrn_reflns_av_sigmaI/netI 0.0182
_diffrn_reflns_limit_h_max 17
_diffrn_reflns_limit_h_min -17
_diffrn_reflns_limit_k_max 23
_diffrn_reflns_limit_k_min -23
_diffrn_reflns_limit_l_max 24
_diffrn_reflns_limit_l_min -24
_diffrn_reflns_number 124242
_diffrn_reflns_theta_full 27.50
_diffrn_reflns_theta_max 27.50
_diffrn_reflns_theta_min 1.69
_exptl_absorpt_coefficient_mu 1.347
_exptl_absorpt_correction_T_max 0.721
_exptl_absorpt_correction_T_min 0.596
_exptl_absorpt_correction_type numerical
_exptl_absorpt_process_details SADABS
_exptl_crystal_colour red
_exptl_crystal_density_diffrn 1.677
_exptl_crystal_density_method 'not measured'
_exptl_crystal_description prism
_exptl_crystal_F_000 2096
_exptl_crystal_size_max 0.43
_exptl_crystal_size_mid 0.28
_exptl_crystal_size_min 0.26
_refine_diff_density_max 2.320
_refine_diff_density_min -1.481
_refine_diff_density_rms 0.085
_refine_ls_extinction_method none
_refine_ls_goodness_of_fit_ref 1.033
_refine_ls_hydrogen_treatment constr
_refine_ls_matrix_type full
_refine_ls_number_parameters 1050
_refine_ls_number_reflns 18976
_refine_ls_number_restraints 0
_refine_ls_restrained_S_all 1.033
_refine_ls_R_factor_all 0.0438
_refine_ls_R_factor_gt 0.0339
_refine_ls_shift/su_max 0.001
_refine_ls_shift/su_mean 0.000
_refine_ls_structure_factor_coef Fsqd
_refine_ls_weighting_details 'calc w=1/[\s^2^(Fo^2^)+(0.0314P)^2^+9.8081P] where P=(Fo^2^+2Fc^2^)/3'
_refine_ls_weighting_scheme calc
_refine_ls_wR_factor_gt 0.0792
_refine_ls_wR_factor_ref 0.0864
_reflns_number_gt 16231
_reflns_number_total 18976
_reflns_threshold_expression >2sigma(I)
_cod_data_source_file om500505n_si_002.cif
_cod_data_source_block js189b
_cod_depositor_comments
;
The following automatic conversions were performed:
'_atom_site_symetry_multiplicity' tag replaced with
'_atom_site_symmetry_multiplicity'.

Automatic conversion script
Id: cif_correct_tags 1440 2010-10-19 06:21:57Z saulius 
;
_cod_database_code 4084099

loop_
_symmetry_equiv_pos_as_xyz
'x, y, z'
'-x, -y, -z'

loop_
_atom_site_label
_atom_site_type_symbol
_atom_site_fract_x
_atom_site_fract_y
_atom_site_fract_z
_atom_site_U_iso_or_equiv
_atom_site_adp_type
_atom_site_occupancy
_atom_site_symmetry_multiplicity
_atom_site_calc_flag
_atom_site_refinement_flags
Ru1 Ru 0.374512(14) 0.151001(12) 0.289026(11) 0.01592(5) Uani 1 1 d .
Fe1 Fe 0.29782(3) 0.24311(2) 0.01096(2) 0.01868(8) Uani 1 1 d .
Fe2 Fe 0.27477(3) 0.44492(2) 0.16894(2) 0.02128(8) Uani 1 1 d .
N1 N 0.50733(17) 0.13556(14) 0.32230(13) 0.0227(5) Uani 1 1 d .
C1 C 0.36476(18) 0.21262(15) 0.16397(14) 0.0168(5) Uani 1 1 d .
C3 C 0.45198(19) 0.26992(15) 0.20698(14) 0.0180(5) Uani 1 1 d .
C2 C 0.34922(19) 0.27090(15) 0.20247(14) 0.0173(5) Uani 1 1 d .
C4 C 0.46686(19) 0.20929(15) 0.16979(14) 0.0180(5) Uani 1 1 d .
C5 C 0.31186(19) 0.17823(15) 0.12417(15) 0.0189(5) Uani 1 1 d .
C6 C 0.3599(2) 0.14062(16) 0.07255(17) 0.0241(5) Uani 1 1 d .
H6 H 0.4286 0.1324 0.0614 0.029 Uiso 1 1 calc R
C7 C 0.2866(2) 0.11810(17) 0.04130(17) 0.0280(6) Uani 1 1 d .
H7 H 0.2979 0.0918 0.0058 0.034 Uiso 1 1 calc R
C8 C 0.1938(2) 0.14143(17) 0.07185(17) 0.0275(6) Uani 1 1 d .
H8 H 0.1325 0.1336 0.0602 0.033 Uiso 1 1 calc R
C9 C 0.2084(2) 0.17858(16) 0.12294(15) 0.0220(5) Uani 1 1 d .
H9 H 0.1586 0.1999 0.1513 0.026 Uiso 1 1 calc R
C10 C 0.3499(3) 0.36354(18) -0.02366(18) 0.0341(7) Uani 1 1 d .
H10 H 0.3698 0.3858 0.0093 0.041 Uiso 1 1 calc R
C11 C 0.4123(2) 0.32889(18) -0.07021(17) 0.0288(6) Uani 1 1 d .
H11 H 0.4814 0.3238 -0.0741 0.035 Uiso 1 1 calc R
C12 C 0.3540(2) 0.3032(2) -0.10994(17) 0.0310(6) Uani 1 1 d .
H12 H 0.3770 0.2777 -0.1453 0.037 Uiso 1 1 calc R
C13 C 0.2549(2) 0.3219(2) -0.08803(18) 0.0359(7) Uani 1 1 d .
H13 H 0.2000 0.3112 -0.1059 0.043 Uiso 1 1 calc R
C14 C 0.2528(3) 0.35950(19) -0.03453(19) 0.0369(7) Uani 1 1 d .
H14 H 0.1961 0.3786 -0.0103 0.044 Uiso 1 1 calc R
C15 C 0.26854(19) 0.31868(15) 0.21853(14) 0.0185(5) Uani 1 1 d .
C16 C 0.1933(2) 0.34589(16) 0.17514(16) 0.0223(5) Uani 1 1 d .
H16 H 0.1865 0.3345 0.1316 0.027 Uiso 1 1 calc R
C17 C 0.1308(2) 0.39273(17) 0.20851(17) 0.0276(6) Uani 1 1 d .
H17 H 0.0752 0.4182 0.1911 0.033 Uiso 1 1 calc R
C18 C 0.1659(2) 0.39497(17) 0.27246(16) 0.0276(6) Uani 1 1 d .
H18 H 0.1375 0.4219 0.3054 0.033 Uiso 1 1 calc R
C19 C 0.2506(2) 0.35021(16) 0.27883(15) 0.0229(5) Uani 1 1 d .
H19 H 0.2889 0.3424 0.3164 0.027 Uiso 1 1 calc R
C20 C 0.4072(2) 0.49331(19) 0.0859(2) 0.0371(7) Uani 1 1 d .
H20 H 0.4562 0.4629 0.0684 0.045 Uiso 1 1 calc R
C21 C 0.3273(3) 0.52338(19) 0.05187(19) 0.0392(8) Uani 1 1 d .
H21 H 0.3132 0.5170 0.0078 0.047 Uiso 1 1 calc R
C22 C 0.2719(3) 0.5648(2) 0.0949(3) 0.0526(11) Uani 1 1 d .
H22 H 0.2137 0.5913 0.0853 0.063 Uiso 1 1 calc R
C23 C 0.3201(4) 0.5593(2) 0.1556(2) 0.0611(13) Uani 1 1 d .
H23 H 0.2994 0.5817 0.1938 0.073 Uiso 1 1 calc R
C24 C 0.4032(3) 0.5150(2) 0.1492(2) 0.0462(9) Uani 1 1 d .
H24 H 0.4485 0.5022 0.1822 0.055 Uiso 1 1 calc R
C25 C 0.5192(2) 0.32265(16) 0.22190(16) 0.0216(5) Uani 1 1 d .
C26 C 0.6028(2) 0.36715(19) 0.16216(17) 0.0307(6) Uani 1 1 d .
H26 H 0.6175 0.3611 0.1133 0.037 Uiso 1 1 calc R
C27 C 0.6655(3) 0.4205(2) 0.1728(2) 0.0394(8) Uani 1 1 d .
H27 H 0.7225 0.4509 0.1313 0.047 Uiso 1 1 calc R
C28 C 0.6447(3) 0.4291(2) 0.2436(2) 0.0410(8) Uani 1 1 d .
H28 H 0.6864 0.4666 0.2505 0.049 Uiso 1 1 calc R
C29 C 0.5632(3) 0.3833(2) 0.3048(2) 0.0385(7) Uani 1 1 d .
H29 H 0.5498 0.3886 0.3539 0.046 Uiso 1 1 calc R
C30 C 0.5008(2) 0.32943(19) 0.29445(18) 0.0301(6) Uani 1 1 d .
H30 H 0.4456 0.2973 0.3369 0.036 Uiso 1 1 calc R
C31 C 0.55255(19) 0.17829(17) 0.13026(16) 0.0214(5) Uani 1 1 d .
C32 C 0.5728(2) 0.09613(19) 0.16423(19) 0.0305(6) Uani 1 1 d .
H32 H 0.5337 0.0594 0.2153 0.037 Uiso 1 1 calc R
C33 C 0.6504(3) 0.0681(2) 0.1233(2) 0.0438(8) Uani 1 1 d .
H33 H 0.6637 0.0121 0.1466 0.053 Uiso 1 1 calc R
C34 C 0.7085(3) 0.1207(3) 0.0492(2) 0.0495(9) Uani 1 1 d .
H34 H 0.7614 0.1010 0.0217 0.059 Uiso 1 1 calc R
C35 C 0.6888(2) 0.2022(2) 0.0156(2) 0.0405(8) Uani 1 1 d .
H35 H 0.7289 0.2388 -0.0351 0.049 Uiso 1 1 calc R
C36 C 0.6113(2) 0.23105(19) 0.05517(17) 0.0280(6) Uani 1 1 d .
H36 H 0.5980 0.2870 0.0311 0.034 Uiso 1 1 calc R
C37 C 0.2132(2) 0.11849(17) 0.32816(17) 0.0247(6) Uani 1 1 d .
H37 H 0.1717 0.1516 0.2969 0.030 Uiso 1 1 calc R
C38 C 0.2408(2) 0.12956(18) 0.39185(17) 0.0287(6) Uani 1 1 d .
H38 H 0.2182 0.1689 0.4124 0.034 Uiso 1 1 calc R
C39 C 0.3072(2) 0.07157(18) 0.41811(16) 0.0279(6) Uani 1 1 d .
H39 H 0.3401 0.0663 0.4585 0.033 Uiso 1 1 calc R
C40 C 0.3180(2) 0.02070(16) 0.37368(16) 0.0246(6) Uani 1 1 d .
H40 H 0.3580 -0.0239 0.3803 0.029 Uiso 1 1 calc R
C41 C 0.25836(19) 0.04938(16) 0.31921(17) 0.0230(5) Uani 1 1 d .
H41 H 0.2496 0.0270 0.2830 0.028 Uiso 1 1 calc R
C42 C 0.5737(2) 0.12421(17) 0.34944(17) 0.0261(6) Uani 1 1 d .
C43 C 0.6582(2) 0.1097(2) 0.3854(2) 0.0396(8) Uani 1 1 d .
H43A H 0.6403 0.1163 0.4355 0.059 Uiso 1 1 calc R
H43B H 0.7154 0.1495 0.3487 0.059 Uiso 1 1 calc R
H43C H 0.6759 0.0534 0.3961 0.059 Uiso 1 1 calc R
Ru2 Ru -0.050144(15) 0.875774(12) 0.323455(12) 0.01738(5) Uani 1 1 d .
Fe3 Fe 0.30579(3) 0.80378(2) 0.24757(2) 0.02132(8) Uani 1 1 d .
Fe4 Fe 0.10722(3) 0.73535(2) 0.56330(2) 0.01893(8) Uani 1 1 d .
N2 N -0.15394(18) 0.83271(15) 0.28373(14) 0.0263(5) Uani 1 1 d .
C51 C 0.08948(19) 0.81845(15) 0.32974(14) 0.0174(5) Uani 1 1 d .
C52 C 0.02712(18) 0.79760(15) 0.41127(15) 0.0175(5) Uani 1 1 d .
C53 C -0.04567(19) 0.74854(15) 0.39982(15) 0.0184(5) Uani 1 1 d .
C54 C 0.01840(19) 0.76832(15) 0.31800(15) 0.0185(5) Uani 1 1 d .
C55 C 0.18942(18) 0.85968(15) 0.28641(15) 0.0183(5) Uani 1 1 d .
C56 C 0.2279(2) 0.90158(16) 0.20129(16) 0.0245(6) Uani 1 1 d .
H56 H 0.1917 0.9093 0.1624 0.029 Uiso 1 1 calc R
C57 C 0.3300(2) 0.92931(17) 0.18597(18) 0.0298(6) Uani 1 1 d .
H57 H 0.3736 0.9595 0.1347 0.036 Uiso 1 1 calc R
C58 C 0.3560(2) 0.90446(17) 0.25950(19) 0.0285(6) Uani 1 1 d .
H58 H 0.4199 0.9149 0.2661 0.034 Uiso 1 1 calc R
C59 C 0.27022(19) 0.86114(17) 0.32200(17) 0.0226(5) Uani 1 1 d .
H59 H 0.2668 0.8374 0.3775 0.027 Uiso 1 1 calc R
C60 C 0.2598(3) 0.68153(18) 0.2884(2) 0.0345(7) Uani 1 1 d .
H60 H 0.1975 0.6538 0.3237 0.041 Uiso 1 1 calc R
C61 C 0.2798(3) 0.7199(2) 0.2046(2) 0.0381(7) Uani 1 1 d .
H61 H 0.2337 0.7226 0.1737 0.046 Uiso 1 1 calc R
C62 C 0.3807(3) 0.7534(2) 0.1746(2) 0.0423(8) Uani 1 1 d .
H62 H 0.4144 0.7826 0.1200 0.051 Uiso 1 1 calc R
C63 C 0.4228(3) 0.7361(2) 0.2404(2) 0.0419(8) Uani 1 1 d .
H63 H 0.4897 0.7518 0.2374 0.050 Uiso 1 1 calc R
C64 C 0.3474(3) 0.69099(19) 0.3115(2) 0.0357(7) Uani 1 1 d .
H64 H 0.3547 0.6710 0.3646 0.043 Uiso 1 1 calc R
C65 C 0.03426(18) 0.80781(15) 0.48207(15) 0.0179(5) Uani 1 1 d .
C66 C 0.1073(2) 0.85755(16) 0.49203(16) 0.0209(5) Uani 1 1 d .
H66 H 0.1621 0.8927 0.4514 0.025 Uiso 1 1 calc R
C67 C 0.0829(2) 0.84476(17) 0.57364(16) 0.0230(5) Uani 1 1 d .
H67 H 0.1186 0.8701 0.5968 0.028 Uiso 1 1 calc R
C68 C -0.0044(2) 0.78732(17) 0.61456(16) 0.0222(5) Uani 1 1 d .
H68 H -0.0369 0.7679 0.6697 0.027 Uiso 1 1 calc R
C69 C -0.03410(19) 0.76437(16) 0.55876(15) 0.0194(5) Uani 1 1 d .
H69 H -0.0899 0.7266 0.5701 0.023 Uiso 1 1 calc R
C70 C 0.1775(3) 0.6562(2) 0.52006(19) 0.0354(7) Uani 1 1 d .
H70 H 0.1787 0.6563 0.4697 0.042 Uiso 1 1 calc R
C71 C 0.2479(2) 0.7011(2) 0.5359(2) 0.0372(7) Uani 1 1 d .
H71 H 0.3048 0.7361 0.4982 0.045 Uiso 1 1 calc R
C72 C 0.2179(2) 0.6842(2) 0.6180(2) 0.0364(7) Uani 1 1 d .
H72 H 0.2513 0.7064 0.6450 0.044 Uiso 1 1 calc R
C73 C 0.1298(2) 0.62880(19) 0.65317(19) 0.0328(7) Uani 1 1 d .
H73 H 0.0937 0.6072 0.7076 0.039 Uiso 1 1 calc R
C74 C 0.1050(2) 0.61130(18) 0.59240(19) 0.0326(7) Uani 1 1 d .
H74 H 0.0495 0.5756 0.5991 0.039 Uiso 1 1 calc R
C75 C -0.1263(2) 0.68316(16) 0.45703(15) 0.0211(5) Uani 1 1 d .
C76 C -0.1017(2) 0.60322(18) 0.49547(17) 0.0309(6) Uani 1 1 d .
H76 H -0.0347 0.5911 0.4829 0.037 Uiso 1 1 calc R
C77 C -0.1743(3) 0.5412(2) 0.5520(2) 0.0428(8) Uani 1 1 d .
H77 H -0.1569 0.4868 0.5777 0.051 Uiso 1 1 calc R
C78 C -0.2715(3) 0.5583(2) 0.57092(19) 0.0448(9) Uani 1 1 d .
H78 H -0.3210 0.5158 0.6099 0.054 Uiso 1 1 calc R
C79 C -0.2970(2) 0.6370(2) 0.53321(19) 0.0384(8) Uani 1 1 d .
H79 H -0.3641 0.6486 0.5460 0.046 Uiso 1 1 calc R
C80 C -0.2244(2) 0.69965(19) 0.47630(17) 0.0270(6) Uani 1 1 d .
H80 H -0.2422 0.7538 0.4506 0.032 Uiso 1 1 calc R
C81 C 0.01919(19) 0.73296(16) 0.25958(15) 0.0204(5) Uani 1 1 d .
C82 C 0.0358(2) 0.78254(18) 0.17834(17) 0.0293(6) Uani 1 1 d .
H82 H 0.0458 0.8409 0.1594 0.035 Uiso 1 1 calc R
C83 C 0.0379(3) 0.7474(2) 0.12465(18) 0.0336(7) Uani 1 1 d .
H83 H 0.0502 0.7819 0.0693 0.040 Uiso 1 1 calc R
C84 C 0.0223(3) 0.6628(2) 0.15109(19) 0.0357(7) Uani 1 1 d .
H84 H 0.0234 0.6391 0.1142 0.043 Uiso 1 1 calc R
C85 C 0.0050(3) 0.6131(2) 0.2316(2) 0.0385(7) Uani 1 1 d .
H85 H -0.0055 0.5548 0.2502 0.046 Uiso 1 1 calc R
C86 C 0.0028(2) 0.64765(18) 0.28574(17) 0.0297(6) Uani 1 1 d .
H86 H -0.0100 0.6128 0.3411 0.036 Uiso 1 1 calc R
C87 C 0.0035(2) 0.98126(17) 0.3402(2) 0.0314(6) Uani 1 1 d .
H87 H 0.0525 0.9745 0.3695 0.038 Uiso 1 1 calc R
C88 C -0.1013(2) 0.96815(18) 0.37291(19) 0.0332(7) Uani 1 1 d .
H88 H -0.1353 0.9544 0.4269 0.040 Uiso 1 1 calc R
C89 C -0.1442(2) 0.97939(19) 0.3105(2) 0.0348(7) Uani 1 1 d .
H89 H -0.2137 0.9723 0.3151 0.042 Uiso 1 1 calc R
C90 C -0.0669(3) 1.00354(18) 0.23747(19) 0.0351(7) Uani 1 1 d .
H90 H -0.0762 1.0154 0.1860 0.042 Uiso 1 1 calc R
C91 C 0.0233(2) 1.00613(17) 0.25644(19) 0.0337(7) Uani 1 1 d .
H91 H 0.0872 1.0218 0.2199 0.040 Uiso 1 1 calc R
C92 C -0.2087(3) 0.8186(2) 0.2542(2) 0.0356(7) Uani 1 1 d .
C93 C -0.2791(4) 0.8024(3) 0.2145(3) 0.0682(14) Uani 1 1 d .
H93A H -0.3420 0.8242 0.2288 0.102 Uiso 1 1 calc R
H93B H -0.2911 0.7427 0.2314 0.102 Uiso 1 1 calc R
H93C H -0.2514 0.8294 0.1566 0.102 Uiso 1 1 calc R
C98 C 0.8855(3) 0.2595(2) 0.14248(18) 0.0351(7) Uani 1 1 d .
H98 H 0.8792 0.3197 0.1140 0.042 Uiso 1 1 calc R
Cl91 Cl 0.96227(11) 0.22685(9) 0.07766(7) 0.0760(4) Uani 1 1 d .
Cl92 Cl 0.93197(11) 0.24354(12) 0.22423(7) 0.1032(6) Uani 1 1 d .
Cl93 Cl 0.76769(9) 0.20450(13) 0.17714(9) 0.1025(6) Uani 1 1 d .
C99 C 0.6332(3) 0.5571(3) 0.4001(2) 0.0482(9) Uani 1 1 d .
H99 H 0.6202 0.5893 0.4334 0.058 Uiso 1 1 calc R
Cl94 Cl 0.55539(8) 0.58623(7) 0.33479(7) 0.0602(3) Uani 1 1 d .
Cl95 Cl 0.75902(9) 0.58059(10) 0.34585(9) 0.0777(4) Uani 1 1 d .
Cl96 Cl 0.60785(10) 0.45203(7) 0.46348(7) 0.0639(3) Uani 1 1 d .
P1 P 1.0000 1.0000 0.0000 0.0303(2) Uani 1 2 d S
P2 P 0.55050(6) 0.85935(6) 0.42595(5) 0.03436(18) Uani 1 1 d .
P3 P 1.0000 0.5000 1.0000 0.0338(2) Uani 1 2 d S
F1 F 1.08186(18) 0.97640(14) 0.05029(14) 0.0585(6) Uani 1 1 d .
F2 F 0.91857(19) 0.93829(16) 0.07600(14) 0.0655(7) Uani 1 1 d .
F3 F 0.9747(2) 1.07323(15) 0.02614(16) 0.0709(8) Uani 1 1 d .
F4 F 0.5158(2) 0.79501(16) 0.51531(14) 0.0718(8) Uani 1 1 d .
F5 F 0.65836(17) 0.87326(17) 0.43824(17) 0.0636(7) Uani 1 1 d .
F6 F 0.5860(2) 0.78841(19) 0.39950(18) 0.0731(8) Uani 1 1 d .
F7 F 0.44318(17) 0.84800(16) 0.41396(18) 0.0686(7) Uani 1 1 d .
F8 F 0.51691(19) 0.93250(15) 0.45216(17) 0.0652(7) Uani 1 1 d .
F9 F 0.5858(2) 0.9259(2) 0.33637(15) 0.0852(9) Uani 1 1 d .
F10 F 0.8986(2) 0.44907(17) 1.0151(2) 0.0927(11) Uani 1 1 d .
F11 F 0.95792(17) 0.58107(14) 0.94618(15) 0.0600(6) Uani 1 1 d .
F12 F 1.0445(3) 0.4847(2) 0.92396(19) 0.1047(12) Uani 1 1 d .

loop_
_atom_site_aniso_label
_atom_site_aniso_U_11
_atom_site_aniso_U_22
_atom_site_aniso_U_33
_atom_site_aniso_U_23
_atom_site_aniso_U_13
_atom_site_aniso_U_12
Ru1 0.01589(9) 0.01383(9) 0.01524(9) -0.00387(7) -0.00277(7) -0.00138(7)
Fe1 0.01960(18) 0.01971(18) 0.01788(17) -0.00866(14) -0.00528(14) 0.00109(14)
Fe2 0.02559(19) 0.01380(17) 0.01887(18) -0.00598(14) 0.00323(15) -0.00129(14)
N1 0.0225(11) 0.0189(11) 0.0212(11) -0.0035(9) -0.0044(9) -0.0008(9)
C1 0.0180(12) 0.0142(11) 0.0143(11) -0.0031(9) -0.0024(9) -0.0013(9)
C3 0.0197(12) 0.0156(11) 0.0151(11) -0.0032(9) -0.0038(9) -0.0027(9)
C2 0.0208(12) 0.0144(11) 0.0138(11) -0.0035(9) -0.0034(9) -0.0032(9)
C4 0.0185(12) 0.0170(11) 0.0150(11) -0.0039(9) -0.0030(9) -0.0026(9)
C5 0.0215(12) 0.0148(11) 0.0182(12) -0.0045(9) -0.0052(10) -0.0015(9)
C6 0.0291(14) 0.0200(13) 0.0281(14) -0.0132(11) -0.0105(11) 0.0059(11)
C7 0.0407(17) 0.0200(13) 0.0297(14) -0.0136(12) -0.0145(13) 0.0030(12)
C8 0.0299(15) 0.0248(14) 0.0289(14) -0.0104(12) -0.0105(12) -0.0068(11)
C9 0.0206(13) 0.0214(13) 0.0205(12) -0.0060(10) -0.0040(10) -0.0054(10)
C10 0.053(2) 0.0182(13) 0.0247(14) -0.0059(11) -0.0046(13) -0.0032(13)
C11 0.0272(14) 0.0274(14) 0.0245(14) -0.0056(11) -0.0028(11) -0.0049(11)
C12 0.0320(16) 0.0404(17) 0.0192(13) -0.0120(12) -0.0044(11) 0.0011(13)
C13 0.0315(16) 0.0444(18) 0.0249(15) -0.0048(13) -0.0123(12) 0.0065(14)
C14 0.0414(18) 0.0259(15) 0.0286(15) -0.0011(12) -0.0009(13) 0.0135(13)
C15 0.0215(12) 0.0130(11) 0.0159(11) -0.0032(9) -0.0007(9) -0.0026(9)
C16 0.0228(13) 0.0194(12) 0.0218(12) -0.0068(10) -0.0037(10) -0.0007(10)
C17 0.0227(13) 0.0227(13) 0.0287(14) -0.0061(11) 0.0008(11) 0.0026(11)
C18 0.0301(15) 0.0226(13) 0.0214(13) -0.0075(11) 0.0062(11) 0.0008(11)
C19 0.0281(14) 0.0193(12) 0.0163(12) -0.0056(10) 0.0005(10) -0.0032(10)
C20 0.0327(16) 0.0238(15) 0.0358(17) -0.0040(13) 0.0111(13) -0.0074(12)
C21 0.054(2) 0.0220(15) 0.0237(15) 0.0020(12) 0.0022(14) -0.0065(14)
C22 0.047(2) 0.0161(15) 0.061(2) 0.0032(15) 0.0115(18) 0.0047(14)
C23 0.098(3) 0.0202(16) 0.046(2) -0.0184(16) 0.025(2) -0.0227(19)
C24 0.053(2) 0.0289(17) 0.043(2) -0.0071(15) -0.0028(17) -0.0226(16)
C25 0.0237(13) 0.0169(12) 0.0224(13) -0.0043(10) -0.0097(10) -0.0022(10)
C26 0.0325(16) 0.0304(15) 0.0235(14) -0.0055(12) -0.0068(12) -0.0111(12)
C27 0.0372(18) 0.0346(17) 0.0358(17) -0.0033(14) -0.0104(14) -0.0180(14)
C28 0.0445(19) 0.0325(17) 0.051(2) -0.0147(15) -0.0256(16) -0.0103(14)
C29 0.0429(19) 0.0433(19) 0.0414(18) -0.0258(16) -0.0175(15) -0.0034(15)
C30 0.0300(15) 0.0332(16) 0.0284(15) -0.0142(12) -0.0072(12) -0.0055(12)
C31 0.0167(12) 0.0256(13) 0.0222(13) -0.0101(11) -0.0049(10) 0.0019(10)
C32 0.0275(15) 0.0271(15) 0.0330(15) -0.0115(12) -0.0026(12) 0.0030(12)
C33 0.0379(18) 0.0367(18) 0.056(2) -0.0219(17) -0.0067(16) 0.0165(15)
C34 0.0326(18) 0.067(3) 0.052(2) -0.035(2) 0.0019(16) 0.0156(17)
C35 0.0283(16) 0.058(2) 0.0303(16) -0.0181(16) 0.0018(13) 0.0032(15)
C36 0.0250(14) 0.0335(15) 0.0211(13) -0.0086(12) -0.0029(11) 0.0014(12)
C37 0.0168(12) 0.0215(13) 0.0256(13) -0.0033(11) 0.0012(10) -0.0015(10)
C38 0.0289(15) 0.0249(14) 0.0237(14) -0.0083(11) 0.0060(11) -0.0019(11)
C39 0.0301(15) 0.0276(14) 0.0158(12) -0.0014(11) -0.0011(11) -0.0055(11)
C40 0.0218(13) 0.0157(12) 0.0266(14) -0.0013(10) -0.0023(11) -0.0023(10)
C41 0.0170(12) 0.0190(12) 0.0278(14) -0.0071(11) -0.0009(10) -0.0054(10)
C42 0.0234(14) 0.0249(14) 0.0243(13) -0.0048(11) -0.0052(11) -0.0005(11)
C43 0.0266(16) 0.051(2) 0.0402(18) -0.0144(16) -0.0159(14) 0.0049(14)
Ru2 0.01744(10) 0.01592(10) 0.01613(9) -0.00486(8) -0.00270(7) -0.00060(7)
Fe3 0.02290(19) 0.01750(18) 0.02070(18) -0.00855(15) 0.00089(14) 0.00294(14)
Fe4 0.01842(18) 0.01992(18) 0.01803(17) -0.00776(14) -0.00407(14) 0.00186(14)
N2 0.0271(12) 0.0261(12) 0.0264(12) -0.0104(10) -0.0089(10) 0.0021(10)
C51 0.0196(12) 0.0147(11) 0.0165(11) -0.0056(9) -0.0033(9) 0.0013(9)
C52 0.0178(12) 0.0152(11) 0.0170(11) -0.0056(9) -0.0017(9) -0.0010(9)
C53 0.0196(12) 0.0174(12) 0.0167(11) -0.0061(10) -0.0038(9) -0.0007(9)
C54 0.0216(12) 0.0159(11) 0.0160(11) -0.0052(9) -0.0036(9) -0.0007(9)
C55 0.0175(12) 0.0135(11) 0.0211(12) -0.0072(10) 0.0006(9) 0.0006(9)
C56 0.0246(13) 0.0195(13) 0.0216(13) -0.0049(10) 0.0020(10) 0.0017(10)
C57 0.0266(14) 0.0187(13) 0.0303(15) -0.0059(11) 0.0101(12) -0.0023(11)
C58 0.0193(13) 0.0236(14) 0.0408(16) -0.0172(13) 0.0026(12) -0.0040(10)
C59 0.0191(12) 0.0232(13) 0.0271(13) -0.0144(11) -0.0018(10) 0.0019(10)
C60 0.0404(18) 0.0175(13) 0.0428(18) -0.0117(13) -0.0068(14) 0.0062(12)
C61 0.051(2) 0.0311(16) 0.0446(19) -0.0274(15) -0.0125(16) 0.0127(14)
C62 0.054(2) 0.0383(18) 0.0339(17) -0.0221(15) 0.0025(15) 0.0166(16)
C63 0.0309(17) 0.0381(18) 0.057(2) -0.0236(17) -0.0034(15) 0.0148(14)
C64 0.0403(18) 0.0288(16) 0.0370(17) -0.0126(13) -0.0098(14) 0.0169(13)
C65 0.0165(11) 0.0172(12) 0.0180(12) -0.0064(10) -0.0028(9) 0.0006(9)
C66 0.0215(13) 0.0187(12) 0.0223(12) -0.0092(10) -0.0041(10) 0.0001(10)
C67 0.0261(13) 0.0235(13) 0.0242(13) -0.0145(11) -0.0070(11) 0.0032(10)
C68 0.0237(13) 0.0251(13) 0.0195(12) -0.0110(11) -0.0056(10) 0.0052(10)
C69 0.0161(11) 0.0220(12) 0.0181(12) -0.0077(10) -0.0017(9) 0.0013(9)
C70 0.0413(18) 0.0335(16) 0.0330(16) -0.0164(14) -0.0080(14) 0.0171(14)
C71 0.0236(15) 0.0358(17) 0.0432(18) -0.0103(14) -0.0031(13) 0.0101(13)
C72 0.0339(17) 0.0350(17) 0.0449(19) -0.0154(15) -0.0209(14) 0.0101(13)
C73 0.0381(17) 0.0273(15) 0.0285(15) -0.0057(12) -0.0109(13) 0.0084(13)
C74 0.0374(17) 0.0220(14) 0.0404(17) -0.0129(13) -0.0136(14) 0.0069(12)
C75 0.0265(13) 0.0197(12) 0.0152(11) -0.0068(10) -0.0026(10) -0.0078(10)
C76 0.0388(17) 0.0230(14) 0.0242(14) -0.0050(11) -0.0047(12) -0.0035(12)
C77 0.062(2) 0.0239(15) 0.0297(16) -0.0022(13) -0.0038(16) -0.0125(15)
C78 0.051(2) 0.042(2) 0.0253(15) -0.0069(14) 0.0063(14) -0.0283(16)
C79 0.0297(16) 0.051(2) 0.0286(15) -0.0170(15) 0.0043(12) -0.0170(14)
C80 0.0246(14) 0.0311(15) 0.0241(13) -0.0118(12) -0.0035(11) -0.0042(11)
C81 0.0214(12) 0.0217(13) 0.0190(12) -0.0099(10) -0.0042(10) 0.0003(10)
C82 0.0395(17) 0.0245(14) 0.0232(14) -0.0092(11) -0.0080(12) 0.0012(12)
C83 0.0442(18) 0.0392(17) 0.0204(14) -0.0154(13) -0.0083(13) 0.0057(14)
C84 0.0431(18) 0.0434(18) 0.0328(16) -0.0267(15) -0.0116(14) 0.0043(14)
C85 0.055(2) 0.0267(16) 0.0391(18) -0.0200(14) -0.0093(15) -0.0001(14)
C86 0.0421(17) 0.0214(14) 0.0239(14) -0.0086(11) -0.0063(12) -0.0030(12)
C87 0.0362(16) 0.0151(13) 0.0441(18) -0.0093(12) -0.0181(14) 0.0003(11)
C88 0.0420(18) 0.0228(14) 0.0315(15) -0.0147(12) 0.0036(13) -0.0016(12)
C89 0.0245(15) 0.0270(15) 0.057(2) -0.0207(15) -0.0110(14) 0.0080(12)
C90 0.052(2) 0.0209(14) 0.0301(15) -0.0053(12) -0.0160(14) 0.0107(13)
C91 0.0305(15) 0.0146(13) 0.0397(17) -0.0020(12) 0.0040(13) -0.0016(11)
C92 0.0400(18) 0.0334(16) 0.0372(17) -0.0140(14) -0.0180(14) 0.0001(13)
C93 0.078(3) 0.067(3) 0.074(3) -0.026(2) -0.051(3) -0.008(2)
C98 0.0441(18) 0.0363(17) 0.0251(15) -0.0130(13) -0.0089(13) 0.0028(14)
Cl91 0.0929(9) 0.0938(9) 0.0460(6) -0.0385(6) -0.0087(6) 0.0430(7)
Cl92 0.0815(9) 0.1854(17) 0.0358(5) -0.0392(8) -0.0143(5) -0.0571(10)
Cl93 0.0400(6) 0.1797(17) 0.0716(8) -0.0323(10) -0.0212(6) -0.0213(8)
C99 0.053(2) 0.056(2) 0.050(2) -0.0289(19) -0.0262(18) 0.0205(18)
Cl94 0.0504(6) 0.0639(6) 0.0600(6) -0.0117(5) -0.0287(5) 0.0149(5)
Cl95 0.0460(6) 0.1027(10) 0.0933(9) -0.0456(8) -0.0252(6) 0.0173(6)
Cl96 0.0850(8) 0.0577(6) 0.0585(6) -0.0240(5) -0.0358(6) 0.0342(6)
P1 0.0416(6) 0.0241(5) 0.0256(5) -0.0086(4) -0.0127(5) 0.0035(4)
P2 0.0250(4) 0.0397(5) 0.0317(4) -0.0078(3) -0.0080(3) 0.0050(3)
P3 0.0261(5) 0.0321(6) 0.0360(6) -0.0074(5) -0.0073(5) 0.0070(4)
F1 0.0655(15) 0.0437(12) 0.0614(14) -0.0031(11) -0.0421(12) -0.0013(11)
F2 0.0546(14) 0.0631(16) 0.0466(13) 0.0046(11) -0.0044(11) -0.0079(12)
F3 0.112(2) 0.0494(14) 0.0719(17) -0.0396(13) -0.0351(16) 0.0279(14)
F4 0.090(2) 0.0581(15) 0.0386(13) 0.0052(11) -0.0109(13) 0.0024(14)
F5 0.0365(12) 0.0834(18) 0.0893(19) -0.0478(16) -0.0279(12) 0.0139(12)
F6 0.0731(18) 0.089(2) 0.093(2) -0.0653(18) -0.0365(16) 0.0304(15)
F7 0.0375(12) 0.0622(15) 0.100(2) -0.0178(14) -0.0358(13) 0.0028(11)
F8 0.0537(14) 0.0503(14) 0.0895(19) -0.0312(14) -0.0103(13) 0.0126(11)
F9 0.083(2) 0.093(2) 0.0385(13) 0.0093(14) -0.0068(13) -0.0161(16)
F10 0.0576(17) 0.0604(17) 0.126(3) 0.0086(17) -0.0491(18) -0.0144(13)
F11 0.0501(13) 0.0434(12) 0.0720(16) -0.0046(11) -0.0253(12) 0.0142(10)
F12 0.124(3) 0.138(3) 0.0673(19) -0.058(2) -0.0260(19) 0.067(2)

loop_
_atom_type_symbol
_atom_type_description
_atom_type_scat_dispersion_real
_atom_type_scat_dispersion_imag
_atom_type_scat_source
C C 0.0033 0.0016 'International Tables Vol C Tables 4.2.6.8 and 6.1.1.4'
H H 0.0000 0.0000 'International Tables Vol C Tables 4.2.6.8 and 6.1.1.4'
N N 0.0061 0.0033 'International Tables Vol C Tables 4.2.6.8 and 6.1.1.4'
F F 0.0171 0.0103 'International Tables Vol C Tables 4.2.6.8 and 6.1.1.4'
P P 0.1023 0.0942 'International Tables Vol C Tables 4.2.6.8 and 6.1.1.4'
Cl Cl 0.1484 0.1585 'International Tables Vol C Tables 4.2.6.8 and 6.1.1.4'
Fe Fe 0.3463 0.8444 'International Tables Vol C Tables 4.2.6.8 and 6.1.1.4'
Ru Ru -1.2594 0.8363 'International Tables Vol C Tables 4.2.6.8 and 6.1.1.4'

loop_
_geom_angle_atom_site_label_1
_geom_angle_atom_site_label_2
_geom_angle_atom_site_label_3
_geom_angle
_geom_angle_site_symmetry_1
_geom_angle_site_symmetry_3
N1 Ru1 C4 84.92(9) . .
N1 Ru1 C3 81.83(9) . .
C4 Ru1 C3 40.95(9) . .
N1 Ru1 C37 145.85(10) . .
C4 Ru1 C37 128.52(10) . .
C3 Ru1 C37 126.60(10) . .
N1 Ru1 C2 120.30(9) . .
C4 Ru1 C2 57.36(9) . .
C3 Ru1 C2 38.91(9) . .
C37 Ru1 C2 88.36(10) . .
N1 Ru1 C1 123.64(9) . .
C4 Ru1 C1 38.72(9) . .
C3 Ru1 C1 56.81(9) . .
C37 Ru1 C1 90.09(10) . .
C2 Ru1 C1 39.38(9) . .
N1 Ru1 C41 124.97(9) . .
C4 Ru1 C41 119.31(10) . .
C3 Ru1 C41 149.29(10) . .
C37 Ru1 C41 37.93(10) . .
C2 Ru1 C41 114.02(10) . .
C1 Ru1 C41 93.15(10) . .
N1 Ru1 C40 90.05(9) . .
C4 Ru1 C40 134.65(10) . .
C3 Ru1 C40 170.96(10) . .
C37 Ru1 C40 62.41(10) . .
C2 Ru1 C40 149.58(10) . .
C1 Ru1 C40 126.35(10) . .
C41 Ru1 C40 36.78(10) . .
N1 Ru1 C39 84.01(10) . .
C4 Ru1 C39 166.59(11) . .
C3 Ru1 C39 143.67(10) . .
C37 Ru1 C39 61.90(11) . .
C2 Ru1 C39 135.55(10) . .
C1 Ru1 C39 151.60(10) . .
C41 Ru1 C39 62.29(11) . .
C40 Ru1 C39 37.97(11) . .
N1 Ru1 C38 113.17(10) . .
C4 Ru1 C38 157.18(10) . .
C3 Ru1 C38 124.80(10) . .
C37 Ru1 C38 37.51(11) . .
C2 Ru1 C38 100.28(10) . .
C1 Ru1 C38 121.42(10) . .
C41 Ru1 C38 62.64(10) . .
C40 Ru1 C38 62.21(10) . .
C39 Ru1 C38 36.22(11) . .
C5 Fe1 C6 41.38(10) . .
C5 Fe1 C9 41.28(10) . .
C6 Fe1 C9 69.15(11) . .
C5 Fe1 C12 152.87(12) . .
C6 Fe1 C12 118.63(12) . .
C9 Fe1 C12 164.75(11) . .
C5 Fe1 C11 118.50(11) . .
C6 Fe1 C11 107.22(12) . .
C9 Fe1 C11 153.50(11) . .
C12 Fe1 C11 40.34(12) . .
C5 Fe1 C10 107.33(11) . .
C6 Fe1 C10 126.60(13) . .
C9 Fe1 C10 119.56(12) . .
C12 Fe1 C10 67.78(12) . .
C11 Fe1 C10 40.33(12) . .
C5 Fe1 C13 164.68(12) . .
C6 Fe1 C13 153.11(13) . .
C9 Fe1 C13 127.11(12) . .
C12 Fe1 C13 40.50(12) . .
C11 Fe1 C13 68.03(13) . .
C10 Fe1 C13 67.92(14) . .
C5 Fe1 C14 126.70(12) . .
C6 Fe1 C14 164.49(13) . .
C9 Fe1 C14 108.26(12) . .
C12 Fe1 C14 67.88(13) . .
C11 Fe1 C14 67.87(13) . .
C10 Fe1 C14 40.31(14) . .
C13 Fe1 C14 40.42(14) . .
C5 Fe1 C7 68.79(11) . .
C6 Fe1 C7 40.54(11) . .
C9 Fe1 C7 68.33(12) . .
C12 Fe1 C7 108.26(12) . .
C11 Fe1 C7 126.87(13) . .
C10 Fe1 C7 164.21(13) . .
C13 Fe1 C7 119.77(13) . .
C14 Fe1 C7 154.05(14) . .
C5 Fe1 C8 68.88(10) . .
C6 Fe1 C8 68.44(12) . .
C9 Fe1 C8 40.63(10) . .
C12 Fe1 C8 127.33(12) . .
C11 Fe1 C8 164.38(12) . .
C10 Fe1 C8 154.12(13) . .
C13 Fe1 C8 108.62(13) . .
C14 Fe1 C8 120.22(13) . .
C7 Fe1 C8 40.31(12) . .
C23 Fe2 C22 41.22(19) . .
C23 Fe2 C19 118.39(15) . .
C22 Fe2 C19 152.50(15) . .
C23 Fe2 C18 106.57(13) . .
C22 Fe2 C18 117.73(13) . .
C19 Fe2 C18 40.83(11) . .
C23 Fe2 C21 68.30(15) . .
C22 Fe2 C21 40.65(15) . .
C19 Fe2 C21 165.49(13) . .
C18 Fe2 C21 152.79(14) . .
C23 Fe2 C17 125.53(16) . .
C22 Fe2 C17 106.08(14) . .
C19 Fe2 C17 68.93(12) . .
C18 Fe2 C17 40.84(12) . .
C21 Fe2 C17 118.99(14) . .
C23 Fe2 C20 67.40(15) . .
C22 Fe2 C20 68.04(14) . .
C19 Fe2 C20 127.87(13) . .
C18 Fe2 C20 164.33(14) . .
C21 Fe2 C20 40.34(14) . .
C17 Fe2 C20 154.43(14) . .
C23 Fe2 C16 163.43(18) . .
C22 Fe2 C16 125.64(16) . .
C19 Fe2 C16 69.12(11) . .
C18 Fe2 C16 68.69(11) . .
C21 Fe2 C16 108.21(13) . .
C17 Fe2 C16 40.72(11) . .
C20 Fe2 C16 121.18(12) . .
C23 Fe2 C24 40.28(18) . .
C22 Fe2 C24 68.57(17) . .
C19 Fe2 C24 108.09(14) . .
C18 Fe2 C24 126.38(14) . .
C21 Fe2 C24 67.93(15) . .
C17 Fe2 C24 163.36(14) . .
C20 Fe2 C24 39.85(14) . .
C16 Fe2 C24 155.02(14) . .
C23 Fe2 C15 153.65(17) . .
C22 Fe2 C15 164.24(16) . .
C19 Fe2 C15 41.33(10) . .
C18 Fe2 C15 69.10(11) . .
C21 Fe2 C15 127.43(12) . .
C17 Fe2 C15 69.10(11) . .
C20 Fe2 C15 109.44(12) . .
C16 Fe2 C15 41.17(10) . .
C24 Fe2 C15 120.22(14) . .
C42 N1 Ru1 172.0(2) . .
C4 C1 C5 130.4(2) . .
C4 C1 C2 90.6(2) . .
C5 C1 C2 138.5(2) . .
C4 C1 Ru1 68.14(13) . .
C5 C1 Ru1 126.10(17) . .
C2 C1 Ru1 69.62(13) . .
C2 C3 C25 134.0(2) . .
C2 C3 C4 89.71(19) . .
C25 C3 C4 134.6(2) . .
C2 C3 Ru1 72.03(14) . .
C25 C3 Ru1 127.80(17) . .
C4 C3 Ru1 69.24(13) . .
C3 C2 C15 134.5(2) . .
C3 C2 C1 90.2(2) . .
C15 C2 C1 134.8(2) . .
C3 C2 Ru1 69.06(14) . .
C15 C2 Ru1 124.43(17) . .
C1 C2 Ru1 70.99(13) . .
C1 C4 C31 131.1(2) . .
C1 C4 C3 89.5(2) . .
C31 C4 C3 136.8(2) . .
C1 C4 Ru1 73.13(14) . .
C31 C4 Ru1 128.80(18) . .
C3 C4 Ru1 69.81(13) . .
C9 C5 C6 107.1(2) . .
C9 C5 C1 129.3(2) . .
C6 C5 C1 123.5(2) . .
C9 C5 Fe1 69.49(14) . .
C6 C5 Fe1 69.38(15) . .
C1 C5 Fe1 123.34(17) . .
C7 C6 C5 107.9(2) . .
C7 C6 Fe1 70.35(16) . .
C5 C6 Fe1 69.24(15) . .
C7 C6 H6 126.0 . .
C5 C6 H6 126.0 . .
Fe1 C6 H6 126.0 . .
C8 C7 C6 108.6(2) . .
C8 C7 Fe1 69.85(16) . .
C6 C7 Fe1 69.11(15) . .
C8 C7 H7 125.7 . .
C6 C7 H7 125.7 . .
Fe1 C7 H7 126.9 . .
C7 C8 C9 108.2(2) . .
C7 C8 Fe1 69.83(16) . .
C9 C8 Fe1 69.12(15) . .
C7 C8 H8 125.9 . .
C9 C8 H8 125.9 . .
Fe1 C8 H8 126.7 . .
C8 C9 C5 108.1(2) . .
C8 C9 Fe1 70.25(16) . .
C5 C9 Fe1 69.23(14) . .
C8 C9 H9 126.0 . .
C5 C9 H9 126.0 . .
Fe1 C9 H9 126.1 . .
C11 C10 C14 108.3(3) . .
C11 C10 Fe1 69.80(17) . .
C14 C10 Fe1 70.09(18) . .
C11 C10 H10 125.9 . .
C14 C10 H10 125.9 . .
Fe1 C10 H10 125.8 . .
C12 C11 C10 107.9(3) . .
C12 C11 Fe1 69.81(17) . .
C10 C11 Fe1 69.87(17) . .
C12 C11 H11 126.0 . .
C10 C11 H11 126.0 . .
Fe1 C11 H11 125.9 . .
C11 C12 C13 108.3(3) . .
C11 C12 Fe1 69.85(16) . .
C13 C12 Fe1 70.01(17) . .
C11 C12 H12 125.9 . .
C13 C12 H12 125.9 . .
Fe1 C12 H12 125.9 . .
C12 C13 C14 107.5(3) . .
C12 C13 Fe1 69.49(17) . .
C14 C13 Fe1 69.82(17) . .
C12 C13 H13 126.2 . .
C14 C13 H13 126.2 . .
Fe1 C13 H13 126.0 . .
C10 C14 C13 108.0(3) . .
C10 C14 Fe1 69.60(17) . .
C13 C14 Fe1 69.76(18) . .
C10 C14 H14 126.0 . .
C13 C14 H14 126.0 . .
Fe1 C14 H14 126.2 . .
C16 C15 C19 106.9(2) . .
C16 C15 C2 126.4(2) . .
C19 C15 C2 126.7(2) . .
C16 C15 Fe2 69.26(14) . .
C19 C15 Fe2 68.71(14) . .
C2 C15 Fe2 125.45(17) . .
C17 C16 C15 108.3(2) . .
C17 C16 Fe2 69.44(16) . .
C15 C16 Fe2 69.57(14) . .
C17 C16 H16 125.8 . .
C15 C16 H16 125.8 . .
Fe2 C16 H16 126.7 . .
C16 C17 C18 108.1(3) . .
C16 C17 Fe2 69.84(16) . .
C18 C17 Fe2 69.42(16) . .
C16 C17 H17 125.9 . .
C18 C17 H17 125.9 . .
Fe2 C17 H17 126.4 . .
C19 C18 C17 108.4(2) . .
C19 C18 Fe2 69.47(15) . .
C17 C18 Fe2 69.74(16) . .
C19 C18 H18 125.8 . .
C17 C18 H18 125.8 . .
Fe2 C18 H18 126.6 . .
C18 C19 C15 108.2(2) . .
C18 C19 Fe2 69.71(15) . .
C15 C19 Fe2 69.96(14) . .
C18 C19 H19 125.9 . .
C15 C19 H19 125.9 . .
Fe2 C19 H19 126.0 . .
C24 C20 C21 109.2(3) . .
C24 C20 Fe2 70.34(19) . .
C21 C20 Fe2 69.73(18) . .
C24 C20 H20 125.4 . .
C21 C20 H20 125.4 . .
Fe2 C20 H20 126.1 . .
C20 C21 C22 107.8(3) . .
C20 C21 Fe2 69.93(18) . .
C22 C21 Fe2 69.45(19) . .
C20 C21 H21 126.1 . .
C22 C21 H21 126.1 . .
Fe2 C21 H21 126.1 . .
C21 C22 C23 106.9(4) . .
C21 C22 Fe2 69.90(18) . .
C23 C22 Fe2 69.3(2) . .
C21 C22 H22 126.6 . .
C23 C22 H22 126.6 . .
Fe2 C22 H22 125.8 . .
C24 C23 C22 108.4(3) . .
C24 C23 Fe2 70.51(19) . .
C22 C23 Fe2 69.4(2) . .
C24 C23 H23 125.8 . .
C22 C23 H23 125.8 . .
Fe2 C23 H23 125.8 . .
C20 C24 C23 107.7(4) . .
C20 C24 Fe2 69.81(19) . .
C23 C24 Fe2 69.2(2) . .
C20 C24 H24 126.1 . .
C23 C24 H24 126.1 . .
Fe2 C24 H24 126.4 . .
C26 C25 C30 118.9(3) . .
C26 C25 C3 119.3(2) . .
C30 C25 C3 121.8(2) . .
C25 C26 C27 120.9(3) . .
C25 C26 H26 119.5 . .
C27 C26 H26 119.5 . .
C28 C27 C26 119.7(3) . .
C28 C27 H27 120.1 . .
C26 C27 H27 120.1 . .
C27 C28 C29 120.1(3) . .
C27 C28 H28 120.0 . .
C29 C28 H28 120.0 . .
C28 C29 C30 120.2(3) . .
C28 C29 H29 119.9 . .
C30 C29 H29 119.9 . .
C29 C30 C25 120.0(3) . .
C29 C30 H30 120.0 . .
C25 C30 H30 120.0 . .
C32 C31 C36 118.9(3) . .
C32 C31 C4 121.6(2) . .
C36 C31 C4 119.4(2) . .
C33 C32 C31 119.9(3) . .
C33 C32 H32 120.0 . .
C31 C32 H32 120.0 . .
C34 C33 C32 120.9(3) . .
C34 C33 H33 119.6 . .
C32 C33 H33 119.6 . .
C33 C34 C35 119.3(3) . .
C33 C34 H34 120.3 . .
C35 C34 H34 120.3 . .
C36 C35 C34 120.7(3) . .
C36 C35 H35 119.7 . .
C34 C35 H35 119.7 . .
C35 C36 C31 120.3(3) . .
C35 C36 H36 119.9 . .
C31 C36 H36 119.9 . .
C38 C37 C41 108.9(2) . .
C38 C37 Ru1 74.11(16) . .
C41 C37 Ru1 72.46(15) . .
C38 C37 H37 125.5 . .
C41 C37 H37 125.5 . .
Ru1 C37 H37 119.7 . .
C39 C38 C37 107.0(3) . .
C39 C38 Ru1 70.93(16) . .
C37 C38 Ru1 68.38(15) . .
C39 C38 H38 126.5 . .
C37 C38 H38 126.5 . .
Ru1 C38 H38 125.7 . .
C38 C39 C40 108.9(3) . .
C38 C39 Ru1 72.84(16) . .
C40 C39 Ru1 70.84(15) . .
C38 C39 H39 125.5 . .
C40 C39 H39 125.5 . .
Ru1 C39 H39 122.4 . .
C41 C40 C39 107.5(2) . .
C41 C40 Ru1 71.27(15) . .
C39 C40 Ru1 71.19(15) . .
C41 C40 H40 126.2 . .
C39 C40 H40 126.2 . .
Ru1 C40 H40 123.0 . .
C40 C41 C37 107.5(2) . .
C40 C41 Ru1 71.96(15) . .
C37 C41 Ru1 69.61(15) . .
C40 C41 H41 126.3 . .
C37 C41 H41 126.3 . .
Ru1 C41 H41 123.8 . .
N1 C42 C43 179.2(3) . .
C42 C43 H43A 109.5 . .
C42 C43 H43B 109.5 . .
H43A C43 H43B 109.5 . .
C42 C43 H43C 109.5 . .
H43A C43 H43C 109.5 . .
H43B C43 H43C 109.5 . .
N2 Ru2 C53 85.90(9) . .
N2 Ru2 C54 81.33(10) . .
C53 Ru2 C54 40.61(9) . .
N2 Ru2 C87 144.86(11) . .
C53 Ru2 C87 124.95(10) . .
C54 Ru2 C87 132.45(11) . .
N2 Ru2 C52 124.73(9) . .
C53 Ru2 C52 38.89(9) . .
C54 Ru2 C52 56.59(9) . .
C87 Ru2 C52 88.03(10) . .
N2 Ru2 C51 119.23(9) . .
C53 Ru2 C51 57.38(9) . .
C54 Ru2 C51 38.70(9) . .
C87 Ru2 C51 93.75(10) . .
C52 Ru2 C51 39.50(9) . .
N2 Ru2 C89 84.15(11) . .
C53 Ru2 C89 141.64(11) . .
C54 Ru2 C89 165.05(11) . .
C87 Ru2 C89 61.36(12) . .
C52 Ru2 C89 136.78(11) . .
C51 Ru2 C89 154.16(10) . .
N2 Ru2 C88 114.88(11) . .
C53 Ru2 C88 121.71(11) . .
C54 Ru2 C88 157.63(11) . .
C87 Ru2 C88 37.40(12) . .
C52 Ru2 C88 101.09(11) . .
C51 Ru2 C88 125.34(11) . .
C89 Ru2 C88 36.22(12) . .
N2 Ru2 C90 87.46(11) . .
C53 Ru2 C90 173.33(11) . .
C54 Ru2 C90 137.46(11) . .
C87 Ru2 C90 61.55(12) . .
C52 Ru2 C90 147.71(11) . .
C51 Ru2 C90 126.19(11) . .
C89 Ru2 C90 37.66(12) . .
C88 Ru2 C90 61.93(12) . .
N2 Ru2 C91 120.88(11) . .
C53 Ru2 C91 150.09(11) . .
C54 Ru2 C91 124.52(10) . .
C87 Ru2 C91 37.34(12) . .
C52 Ru2 C91 112.60(11) . .
C51 Ru2 C91 95.20(10) . .
C89 Ru2 C91 61.18(11) . .
C88 Ru2 C91 61.96(11) . .
C90 Ru2 C91 35.85(12) . .
C59 Fe3 C63 125.96(14) . .
C59 Fe3 C62 163.90(14) . .
C63 Fe3 C62 40.85(15) . .
C59 Fe3 C61 153.90(13) . .
C63 Fe3 C61 68.56(15) . .
C62 Fe3 C61 40.60(15) . .
C59 Fe3 C60 119.49(12) . .
C63 Fe3 C60 68.29(14) . .
C62 Fe3 C60 68.10(14) . .
C61 Fe3 C60 40.45(14) . .
C59 Fe3 C58 40.93(11) . .
C63 Fe3 C58 106.93(14) . .
C62 Fe3 C58 126.26(14) . .
C61 Fe3 C58 164.16(13) . .
C60 Fe3 C58 153.59(13) . .
C59 Fe3 C56 69.48(11) . .
C63 Fe3 C56 152.81(13) . .
C62 Fe3 C56 118.65(13) . .
C61 Fe3 C56 107.73(13) . .
C60 Fe3 C56 127.36(13) . .
C58 Fe3 C56 68.92(12) . .
C59 Fe3 C55 41.40(10) . .
C63 Fe3 C55 164.45(13) . .
C62 Fe3 C55 153.43(14) . .
C61 Fe3 C55 119.28(13) . .
C60 Fe3 C55 108.16(12) . .
C58 Fe3 C55 69.12(11) . .
C56 Fe3 C55 41.28(10) . .
C59 Fe3 C57 68.71(12) . .
C63 Fe3 C57 118.57(13) . .
C62 Fe3 C57 107.57(13) . .
C61 Fe3 C57 127.06(14) . .
C60 Fe3 C57 164.97(14) . .
C58 Fe3 C57 40.53(13) . .
C56 Fe3 C57 40.82(11) . .
C55 Fe3 C57 68.86(10) . .
C59 Fe3 C64 107.09(12) . .
C63 Fe3 C64 40.91(14) . .
C62 Fe3 C64 68.67(14) . .
C61 Fe3 C64 68.52(14) . .
C60 Fe3 C64 40.55(14) . .
C58 Fe3 C64 118.72(14) . .
C56 Fe3 C64 164.95(12) . .
C55 Fe3 C64 126.67(12) . .
C57 Fe3 C64 152.94(14) . .
C69 Fe4 C65 41.26(10) . .
C69 Fe4 C70 124.08(12) . .
C65 Fe4 C70 107.33(12) . .
C69 Fe4 C66 69.13(10) . .
C65 Fe4 C66 41.29(10) . .
C70 Fe4 C66 121.98(12) . .
C69 Fe4 C74 106.41(12) . .
C65 Fe4 C74 120.44(12) . .
C70 Fe4 C74 40.53(13) . .
C66 Fe4 C74 156.86(12) . .
C69 Fe4 C72 155.56(12) . .
C65 Fe4 C72 162.36(12) . .
C70 Fe4 C72 67.97(14) . .
C66 Fe4 C72 125.51(12) . .
C74 Fe4 C72 67.85(13) . .
C69 Fe4 C73 119.90(12) . .
C65 Fe4 C73 155.56(12) . .
C70 Fe4 C73 68.18(13) . .
C66 Fe4 C73 161.56(12) . .
C74 Fe4 C73 40.50(13) . .
C72 Fe4 C73 40.31(13) . .
C69 Fe4 C68 40.52(10) . .
C65 Fe4 C68 68.87(10) . .
C70 Fe4 C68 160.40(13) . .
C66 Fe4 C68 68.68(11) . .
C74 Fe4 C68 123.52(12) . .
C72 Fe4 C68 121.37(12) . .
C73 Fe4 C68 106.88(12) . .
C69 Fe4 C67 68.52(11) . .
C65 Fe4 C67 68.91(10) . .
C70 Fe4 C67 157.65(13) . .
C66 Fe4 C67 40.70(10) . .
C74 Fe4 C67 160.62(12) . .
C72 Fe4 C67 108.57(12) . .
C73 Fe4 C67 124.46(12) . .
C68 Fe4 C67 40.66(11) . .
C69 Fe4 C71 161.69(13) . .
C65 Fe4 C71 125.17(12) . .
C70 Fe4 C71 40.50(14) . .
C66 Fe4 C71 108.72(12) . .
C74 Fe4 C71 68.01(13) . .
C72 Fe4 C71 40.34(14) . .
C73 Fe4 C71 67.99(13) . .
C68 Fe4 C71 157.10(13) . .
C67 Fe4 C71 122.50(13) . .
C92 N2 Ru2 171.3(3) . .
C54 C51 C55 135.3(2) . .
C54 C51 C52 89.79(19) . .
C55 C51 C52 134.0(2) . .
C54 C51 Ru2 69.64(14) . .
C55 C51 Ru2 126.08(17) . .
C52 C51 Ru2 70.19(14) . .
C53 C52 C65 130.5(2) . .
C53 C52 C51 90.85(19) . .
C65 C52 C51 138.2(2) . .
C53 C52 Ru2 69.00(14) . .
C65 C52 Ru2 125.01(18) . .
C51 C52 Ru2 70.31(14) . .
C52 C53 C75 132.0(2) . .
C52 C53 C54 89.11(19) . .
C75 C53 C54 135.2(2) . .
C52 C53 Ru2 72.11(14) . .
C75 C53 Ru2 131.36(19) . .
C54 C53 Ru2 70.28(14) . .
C51 C54 C81 135.0(2) . .
C51 C54 C53 90.24(19) . .
C81 C54 C53 133.1(2) . .
C51 C54 Ru2 71.66(14) . .
C81 C54 Ru2 128.07(18) . .
C53 C54 Ru2 69.11(14) . .
C56 C55 C59 107.3(2) . .
C56 C55 C51 127.2(2) . .
C59 C55 C51 125.3(2) . .
C56 C55 Fe3 69.23(15) . .
C59 C55 Fe3 68.83(14) . .
C51 C55 Fe3 124.32(17) . .
C57 C56 C55 107.6(3) . .
C57 C56 Fe3 69.76(16) . .
C55 C56 Fe3 69.48(15) . .
C57 C56 H56 126.2 . .
C55 C56 H56 126.2 . .
Fe3 C56 H56 126.1 . .
C58 C57 C56 108.8(2) . .
C58 C57 Fe3 69.55(16) . .
C56 C57 Fe3 69.42(15) . .
C58 C57 H57 125.6 . .
C56 C57 H57 125.6 . .
Fe3 C57 H57 127.0 . .
C57 C58 C59 108.3(3) . .
C57 C58 Fe3 69.93(16) . .
C59 C58 Fe3 69.21(15) . .
C57 C58 H58 125.9 . .
C59 C58 H58 125.9 . .
Fe3 C58 H58 126.6 . .
C58 C59 C55 108.0(2) . .
C58 C59 Fe3 69.86(16) . .
C55 C59 Fe3 69.77(14) . .
C58 C59 H59 126.0 . .
C55 C59 H59 126.0 . .
Fe3 C59 H59 125.9 . .
C61 C60 C64 108.9(3) . .
C61 C60 Fe3 69.74(18) . .
C64 C60 Fe3 69.96(18) . .
C61 C60 H60 125.5 . .
C64 C60 H60 125.5 . .
Fe3 C60 H60 126.3 . .
C60 C61 C62 107.8(3) . .
C60 C61 Fe3 69.81(18) . .
C62 C61 Fe3 69.50(18) . .
C60 C61 H61 126.1 . .
C62 C61 H61 126.1 . .
Fe3 C61 H61 126.2 . .
C61 C62 C63 108.2(3) . .
C61 C62 Fe3 69.90(17) . .
C63 C62 Fe3 69.54(18) . .
C61 C62 H62 125.9 . .
C63 C62 H62 125.9 . .
Fe3 C62 H62 126.2 . .
C62 C63 C64 108.0(3) . .
C62 C63 Fe3 69.61(18) . .
C64 C63 Fe3 70.04(17) . .
C62 C63 H63 126.0 . .
C64 C63 H63 126.0 . .
Fe3 C63 H63 125.9 . .
C60 C64 C63 107.1(3) . .
C60 C64 Fe3 69.49(17) . .
C63 C64 Fe3 69.05(18) . .
C60 C64 H64 126.4 . .
C63 C64 H64 126.4 . .
Fe3 C64 H64 126.6 . .
C69 C65 C66 107.2(2) . .
C69 C65 C52 123.2(2) . .
C66 C65 C52 129.5(2) . .
C69 C65 Fe4 69.26(14) . .
C66 C65 Fe4 69.49(14) . .
C52 C65 Fe4 124.88(18) . .
C67 C66 C65 107.9(2) . .
C67 C66 Fe4 70.10(15) . .
C65 C66 Fe4 69.22(14) . .
C67 C66 H66 126.0 . .
C65 C66 H66 126.0 . .
Fe4 C66 H66 126.2 . .
C66 C67 C68 108.2(2) . .
C66 C67 Fe4 69.20(15) . .
C68 C67 Fe4 69.64(15) . .
C66 C67 H67 125.9 . .
C68 C67 H67 125.9 . .
Fe4 C67 H67 126.8 . .
C69 C68 C67 108.1(2) . .
C69 C68 Fe4 69.06(15) . .
C67 C68 Fe4 69.69(15) . .
C69 C68 H68 125.9 . .
C67 C68 H68 125.9 . .
Fe4 C68 H68 126.9 . .
C68 C69 C65 108.5(2) . .
C68 C69 Fe4 70.42(15) . .
C65 C69 Fe4 69.48(14) . .
C68 C69 H69 125.8 . .
C65 C69 H69 125.8 . .
Fe4 C69 H69 125.9 . .
C74 C70 C71 108.1(3) . .
C74 C70 Fe4 69.94(17) . .
C71 C70 Fe4 70.29(18) . .
C74 C70 H70 125.9 . .
C71 C70 H70 125.9 . .
Fe4 C70 H70 125.4 . .
C72 C71 C70 107.7(3) . .
C72 C71 Fe4 69.79(18) . .
C70 C71 Fe4 69.21(17) . .
C72 C71 H71 126.2 . .
C70 C71 H71 126.2 . .
Fe4 C71 H71 126.4 . .
C73 C72 C71 108.4(3) . .
C73 C72 Fe4 69.85(17) . .
C71 C72 Fe4 69.87(18) . .
C73 C72 H72 125.8 . .
C71 C72 H72 125.8 . .
Fe4 C72 H72 126.1 . .
C72 C73 C74 107.7(3) . .
C72 C73 Fe4 69.84(18) . .
C74 C73 Fe4 69.45(17) . .
C72 C73 H73 126.2 . .
C74 C73 H73 126.2 . .
Fe4 C73 H73 126.1 . .
C70 C74 C73 108.1(3) . .
C70 C74 Fe4 69.52(17) . .
C73 C74 Fe4 70.05(17) . .
C70 C74 H74 125.9 . .
C73 C74 H74 125.9 . .
Fe4 C74 H74 126.1 . .
C80 C75 C76 118.9(3) . .
C80 C75 C53 122.2(2) . .
C76 C75 C53 118.8(3) . .
C77 C76 C75 120.5(3) . .
C77 C76 H76 119.8 . .
C75 C76 H76 119.8 . .
C78 C77 C76 120.1(3) . .
C78 C77 H77 119.9 . .
C76 C77 H77 119.9 . .
C77 C78 C79 120.0(3) . .
C77 C78 H78 120.0 . .
C79 C78 H78 120.0 . .
C78 C79 C80 120.2(3) . .
C78 C79 H79 119.9 . .
C80 C79 H79 119.9 . .
C75 C80 C79 120.3(3) . .
C75 C80 H80 119.9 . .
C79 C80 H80 119.9 . .
C82 C81 C86 118.5(2) . .
C82 C81 C54 121.8(2) . .
C86 C81 C54 119.7(2) . .
C83 C82 C81 120.5(3) . .
C83 C82 H82 119.7 . .
C81 C82 H82 119.7 . .
C84 C83 C82 120.6(3) . .
C84 C83 H83 119.7 . .
C82 C83 H83 119.7 . .
C83 C84 C85 119.4(3) . .
C83 C84 H84 120.3 . .
C85 C84 H84 120.3 . .
C84 C85 C86 120.4(3) . .
C84 C85 H85 119.8 . .
C86 C85 H85 119.8 . .
C85 C86 C81 120.6(3) . .
C85 C86 H86 119.7 . .
C81 C86 H86 119.7 . .
C88 C87 C91 108.9(3) . .
C88 C87 Ru2 73.43(16) . .
C91 C87 Ru2 73.73(17) . .
C88 C87 H87 125.6 . .
C91 C87 H87 125.6 . .
Ru2 C87 H87 119.1 . .
C89 C88 C87 106.4(3) . .
C89 C88 Ru2 71.11(17) . .
C87 C88 Ru2 69.17(16) . .
C89 C88 H88 126.8 . .
C87 C88 H88 126.8 . .
Ru2 C88 H88 124.6 . .
C88 C89 C90 109.4(3) . .
C88 C89 Ru2 72.67(18) . .
C90 C89 Ru2 72.14(17) . .
C88 C89 H89 125.3 . .
C90 C89 H89 125.3 . .
Ru2 C89 H89 121.5 . .
C91 C90 C89 107.2(3) . .
C91 C90 Ru2 72.13(17) . .
C89 C90 Ru2 70.20(17) . .
C91 C90 H90 126.4 . .
C89 C90 H90 126.4 . .
Ru2 C90 H90 122.9 . .
C90 C91 C87 108.0(3) . .
C90 C91 Ru2 72.02(17) . .
C87 C91 Ru2 68.93(16) . .
C90 C91 H91 126.0 . .
C87 C91 H91 126.0 . .
Ru2 C91 H91 124.6 . .
N2 C92 C93 178.7(4) . .
C92 C93 H93A 109.5 . .
C92 C93 H93B 109.5 . .
H93A C93 H93B 109.5 . .
C92 C93 H93C 109.5 . .
H93A C93 H93C 109.5 . .
H93B C93 H93C 109.5 . .
Cl91 C98 Cl92 111.2(2) . .
Cl91 C98 Cl93 109.8(2) . .
Cl92 C98 Cl93 107.99(18) . .
Cl91 C98 H98 109.2 . .
Cl92 C98 H98 109.2 . .
Cl93 C98 H98 109.2 . .
Cl96 C99 Cl94 110.8(2) . .
Cl96 C99 Cl95 110.6(2) . .
Cl94 C99 Cl95 110.1(2) . .
Cl96 C99 H99 108.4 . .
Cl94 C99 H99 108.4 . .
Cl95 C99 H99 108.4 . .
F3 P1 F3 180.00(18) . 2_775
F3 P1 F2 90.70(15) . .
F3 P1 F2 89.30(15) 2_775 .
F3 P1 F2 89.30(15) . 2_775
F3 P1 F2 90.70(15) 2_775 2_775
F2 P1 F2 180.00(19) . 2_775
F3 P1 F1 89.97(14) . .
F3 P1 F1 90.03(14) 2_775 .
F2 P1 F1 89.73(13) . .
F2 P1 F1 90.27(13) 2_775 .
F3 P1 F1 90.03(14) . 2_775
F3 P1 F1 89.97(14) 2_775 2_775
F2 P1 F1 90.27(13) . 2_775
F2 P1 F1 89.73(13) 2_775 2_775
F1 P1 F1 180.000(1) . 2_775
F4 P2 F6 90.56(17) . .
F4 P2 F7 90.58(16) . .
F6 P2 F7 91.25(15) . .
F4 P2 F9 178.71(18) . .
F6 P2 F9 90.61(18) . .
F7 P2 F9 89.94(16) . .
F4 P2 F5 89.78(16) . .
F6 P2 F5 90.33(14) . .
F7 P2 F5 178.37(15) . .
F9 P2 F5 89.67(16) . .
F4 P2 F8 90.03(15) . .
F6 P2 F8 178.73(15) . .
F7 P2 F8 89.87(15) . .
F9 P2 F8 88.79(17) . .
F5 P2 F8 88.54(14) . .
F12 P3 F12 180.000(2) 2_767 .
F12 P3 F10 89.4(2) 2_767 .
F12 P3 F10 90.6(2) . .
F12 P3 F10 90.6(2) 2_767 2_767
F12 P3 F10 89.4(2) . 2_767
F10 P3 F10 180.000(1) . 2_767
F12 P3 F11 89.15(16) 2_767 2_767
F12 P3 F11 90.85(16) . 2_767
F10 P3 F11 91.14(13) . 2_767
F10 P3 F11 88.86(13) 2_767 2_767
F12 P3 F11 90.85(16) 2_767 .
F12 P3 F11 89.15(16) . .
F10 P3 F11 88.86(13) . .
F10 P3 F11 91.14(13) 2_767 .
F11 P3 F11 180.00(19) 2_767 .

loop_
_geom_bond_atom_site_label_1
_geom_bond_atom_site_label_2
_geom_bond_distance
_geom_bond_site_symmetry_2
Ru1 N1 2.062(2) .
Ru1 C4 2.141(2) .
Ru1 C3 2.149(2) .
Ru1 C37 2.184(3) .
Ru1 C2 2.189(2) .
Ru1 C1 2.208(2) .
Ru1 C41 2.222(2) .
Ru1 C40 2.231(3) .
Ru1 C39 2.235(3) .
Ru1 C38 2.260(3) .
Fe1 C5 2.038(3) .
Fe1 C6 2.040(3) .
Fe1 C9 2.042(3) .
Fe1 C12 2.047(3) .
Fe1 C11 2.047(3) .
Fe1 C10 2.048(3) .
Fe1 C13 2.054(3) .
Fe1 C14 2.054(3) .
Fe1 C7 2.057(3) .
Fe1 C8 2.057(3) .
Fe2 C23 2.029(3) .
Fe2 C22 2.030(3) .
Fe2 C19 2.030(3) .
Fe2 C18 2.034(3) .
Fe2 C21 2.036(3) .
Fe2 C17 2.038(3) .
Fe2 C20 2.039(3) .
Fe2 C16 2.043(3) .
Fe2 C24 2.046(3) .
Fe2 C15 2.047(2) .
N1 C42 1.133(4) .
C1 C4 1.443(3) .
C1 C5 1.453(3) .
C1 C2 1.482(3) .
C3 C2 1.445(3) .
C3 C25 1.472(3) .
C3 C4 1.501(3) .
C2 C15 1.454(4) .
C4 C31 1.482(4) .
C5 C9 1.438(4) .
C5 C6 1.441(4) .
C6 C7 1.419(4) .
C6 H6 0.9500 .
C7 C8 1.417(4) .
C7 H7 0.9500 .
C8 C9 1.423(4) .
C8 H8 0.9500 .
C9 H9 0.9500 .
C10 C11 1.412(4) .
C10 C14 1.414(5) .
C10 H10 0.9500 .
C11 C12 1.411(4) .
C11 H11 0.9500 .
C12 C13 1.419(4) .
C12 H12 0.9500 .
C13 C14 1.419(5) .
C13 H13 0.9500 .
C14 H14 0.9500 .
C15 C16 1.438(4) .
C15 C19 1.439(4) .
C16 C17 1.420(4) .
C16 H16 0.9500 .
C17 C18 1.420(4) .
C17 H17 0.9500 .
C18 C19 1.417(4) .
C18 H18 0.9500 .
C19 H19 0.9500 .
C20 C24 1.392(5) .
C20 C21 1.405(5) .
C20 H20 0.9500 .
C21 C22 1.412(5) .
C21 H21 0.9500 .
C22 C23 1.429(7) .
C22 H22 0.9500 .
C23 C24 1.403(6) .
C23 H23 0.9500 .
C24 H24 0.9500 .
C25 C26 1.386(4) .
C25 C30 1.393(4) .
C26 C27 1.392(4) .
C26 H26 0.9500 .
C27 C28 1.377(5) .
C27 H27 0.9500 .
C28 C29 1.385(5) .
C28 H28 0.9500 .
C29 C30 1.392(4) .
C29 H29 0.9500 .
C30 H30 0.9500 .
C31 C32 1.397(4) .
C31 C36 1.397(4) .
C32 C33 1.389(4) .
C32 H32 0.9500 .
C33 C34 1.381(5) .
C33 H33 0.9500 .
C34 C35 1.385(5) .
C34 H34 0.9500 .
C35 C36 1.384(4) .
C35 H35 0.9500 .
C36 H36 0.9500 .
C37 C38 1.431(4) .
C37 C41 1.432(4) .
C37 H37 0.9500 .
C38 C39 1.398(4) .
C38 H38 0.9500 .
C39 C40 1.453(4) .
C39 H39 0.9500 .
C40 C41 1.405(4) .
C40 H40 0.9500 .
C41 H41 0.9500 .
C42 C43 1.459(4) .
C43 H43A 0.9800 .
C43 H43B 0.9800 .
C43 H43C 0.9800 .
Ru2 N2 2.048(2) .
Ru2 C53 2.147(2) .
Ru2 C54 2.163(3) .
Ru2 C87 2.186(3) .
Ru2 C52 2.189(3) .
Ru2 C51 2.190(2) .
Ru2 C89 2.221(3) .
Ru2 C88 2.241(3) .
Ru2 C90 2.247(3) .
Ru2 C91 2.248(3) .
Fe3 C59 2.030(3) .
Fe3 C63 2.031(3) .
Fe3 C62 2.032(3) .
Fe3 C61 2.037(3) .
Fe3 C60 2.038(3) .
Fe3 C58 2.038(3) .
Fe3 C56 2.039(3) .
Fe3 C55 2.042(2) .
Fe3 C57 2.043(3) .
Fe3 C64 2.044(3) .
Fe4 C69 2.036(3) .
Fe4 C65 2.039(3) .
Fe4 C70 2.041(3) .
Fe4 C66 2.043(3) .
Fe4 C74 2.046(3) .
Fe4 C72 2.054(3) .
Fe4 C73 2.054(3) .
Fe4 C68 2.054(3) .
Fe4 C67 2.055(3) .
Fe4 C71 2.055(3) .
N2 C92 1.124(4) .
C51 C54 1.443(3) .
C51 C55 1.456(3) .
C51 C52 1.480(3) .
C52 C53 1.444(3) .
C52 C65 1.450(3) .
C53 C75 1.483(3) .
C53 C54 1.496(3) .
C54 C81 1.477(3) .
C55 C56 1.439(4) .
C55 C59 1.439(4) .
C56 C57 1.424(4) .
C56 H56 0.9500 .
C57 C58 1.414(5) .
C57 H57 0.9500 .
C58 C59 1.422(4) .
C58 H58 0.9500 .
C59 H59 0.9500 .
C60 C61 1.409(5) .
C60 C64 1.415(5) .
C60 H60 0.9500 .
C61 C62 1.412(5) .
C61 H61 0.9500 .
C62 C63 1.418(5) .
C62 H62 0.9500 .
C63 C64 1.424(5) .
C63 H63 0.9500 .
C64 H64 0.9500 .
C65 C69 1.436(3) .
C65 C66 1.439(3) .
C66 C67 1.425(4) .
C66 H66 0.9500 .
C67 C68 1.428(4) .
C67 H67 0.9500 .
C68 C69 1.416(4) .
C68 H68 0.9500 .
C69 H69 0.9500 .
C70 C74 1.416(5) .
C70 C71 1.418(5) .
C70 H70 0.9500 .
C71 C72 1.417(5) .
C71 H71 0.9500 .
C72 C73 1.415(5) .
C72 H72 0.9500 .
C73 C74 1.419(4) .
C73 H73 0.9500 .
C74 H74 0.9500 .
C75 C80 1.387(4) .
C75 C76 1.394(4) .
C76 C77 1.388(4) .
C76 H76 0.9500 .
C77 C78 1.378(6) .
C77 H77 0.9500 .
C78 C79 1.379(5) .
C78 H78 0.9500 .
C79 C80 1.395(4) .
C79 H79 0.9500 .
C80 H80 0.9500 .
C81 C82 1.392(4) .
C81 C86 1.394(4) .
C82 C83 1.389(4) .
C82 H82 0.9500 .
C83 C84 1.380(5) .
C83 H83 0.9500 .
C84 C85 1.381(5) .
C84 H84 0.9500 .
C85 C86 1.388(4) .
C85 H85 0.9500 .
C86 H86 0.9500 .
C87 C88 1.420(4) .
C87 C91 1.421(5) .
C87 H87 0.9500 .
C88 C89 1.387(5) .
C88 H88 0.9500 .
C89 C90 1.443(5) .
C89 H89 0.9500 .
C90 C91 1.384(5) .
C90 H90 0.9500 .
C91 H91 0.9500 .
C92 C93 1.455(5) .
C93 H93A 0.9800 .
C93 H93B 0.9800 .
C93 H93C 0.9800 .
C98 Cl91 1.718(3) .
C98 Cl92 1.731(3) .
C98 Cl93 1.744(4) .
C98 H98 1.0000 .
C99 Cl96 1.747(4) .
C99 Cl94 1.747(4) .
C99 Cl95 1.760(4) .
C99 H99 1.0000 .
P1 F3 1.584(2) .
P1 F3 1.584(2) 2_775
P1 F2 1.589(2) .
P1 F2 1.589(2) 2_775
P1 F1 1.595(2) .
P1 F1 1.595(2) 2_775
P2 F4 1.569(2) .
P2 F6 1.576(3) .
P2 F7 1.580(2) .
P2 F9 1.585(3) .
P2 F5 1.599(2) .
P2 F8 1.605(3) .
P3 F12 1.561(3) 2_767
P3 F12 1.561(3) .
P3 F10 1.576(3) .
P3 F10 1.576(3) 2_767
P3 F11 1.594(2) 2_767
P3 F11 1.594(2) .
